data_4509012
loop_
_publ_author_name
'Hu, Xin'
'Zeng, Yong-Fei'
'Chen, Zhuo'
'Sa\~nudo, E. C.'
'Liu, Fu-Chen'
'Ribas, J.'
'Bu, Xian-He'

_publ_section_title
;
 3d&#x2212;4f Coordination Polymers Containing Alternating EE/EO Azido
 Chain Synthesized by Synergistic Coordination of Lanthanide and
 Transition Metal Ions
;
_journal_issue 1
_journal_name_full 'Crystal Growth &amp; Design'
_journal_page_first 421
_journal_paper_doi 10.1021/cg8006475
_journal_volume 9
_journal_year 2009
_chemical_formula_sum 'C30 H30 Cu2 Gd N11 O15'
_chemical_formula_weight 1068.98
_chemical_name_systematic
; 
 ? 
;
_space_group_IT_number 14
_symmetry_cell_setting monoclinic
_symmetry_space_group_name_Hall '-P 2yn'
_symmetry_space_group_name_H-M 'P 1 21/n 1'
_atom_sites_solution_hydrogens geom
_atom_sites_solution_primary direct
_atom_sites_solution_secondary difmap
_audit_creation_method SHELXL-97
_cell_angle_alpha 90.00
_cell_angle_beta 93.154(2)
_cell_angle_gamma 90.00
_cell_formula_units_Z 4
_cell_length_a 8.1982(8)
_cell_length_b 27.328(3)
_cell_length_c 16.4634(17)
_cell_measurement_reflns_used 6828
_cell_measurement_temperature 293(2)
_cell_measurement_theta_max 26.3597
_cell_measurement_theta_min 2.4780
_cell_volume 3682.9(7)
_computing_structure_refinement 'SHELXL-97 (Sheldrick, 1997)'
_computing_structure_solution 'SHELXS-97 (Sheldrick, 1990)'
_diffrn_ambient_temperature 293(2)
_diffrn_measured_fraction_theta_full 1.000
_diffrn_measured_fraction_theta_max 1.000
_diffrn_radiation_monochromator graphite
_diffrn_radiation_source 'fine-focus sealed tube'
_diffrn_radiation_type MoK\a
_diffrn_radiation_wavelength 0.71073
_diffrn_reflns_av_R_equivalents 0.0345
_diffrn_reflns_av_sigmaI/netI 0.0407
_diffrn_reflns_limit_h_max 9
_diffrn_reflns_limit_h_min -9
_diffrn_reflns_limit_k_max 33
_diffrn_reflns_limit_k_min -30
_diffrn_reflns_limit_l_max 16
_diffrn_reflns_limit_l_min -19
_diffrn_reflns_number 19399
_diffrn_reflns_theta_full 25.50
_diffrn_reflns_theta_max 25.50
_diffrn_reflns_theta_min 1.45
_exptl_absorpt_coefficient_mu 3.011
_exptl_absorpt_correction_T_max 0.7102
_exptl_absorpt_correction_T_min 0.4266
_exptl_absorpt_correction_type multi-scan
_exptl_crystal_colour black
_exptl_crystal_density_diffrn 1.928
_exptl_crystal_density_method 'not measured'
_exptl_crystal_description block
_exptl_crystal_F_000 2116
_exptl_crystal_size_max 0.24
_exptl_crystal_size_mid 0.14
_exptl_crystal_size_min 0.12
_refine_diff_density_max 1.245
_refine_diff_density_min -0.855
_refine_diff_density_rms 0.110
_refine_ls_extinction_method none
_refine_ls_goodness_of_fit_ref 1.050
_refine_ls_hydrogen_treatment constr
_refine_ls_matrix_type full
_refine_ls_number_parameters 532
_refine_ls_number_reflns 6846
_refine_ls_number_restraints 0
_refine_ls_restrained_S_all 1.050
_refine_ls_R_factor_all 0.0500
_refine_ls_R_factor_gt 0.0319
_refine_ls_shift/su_max 0.001
_refine_ls_shift/su_mean 0.000
_refine_ls_structure_factor_coef Fsqd
_refine_ls_weighting_details 'calc w=1/[\s^2^(Fo^2^)+(0.0390P)^2^+2.0454P] where P=(Fo^2^+2Fc^2^)/3'
_refine_ls_weighting_scheme calc
_refine_ls_wR_factor_gt 0.0763
_refine_ls_wR_factor_ref 0.0817
_reflns_number_gt 5204
_reflns_number_total 6846
_reflns_threshold_expression >2sigma(I)
_cod_data_source_file cg8006475sup1.cif
_cod_data_source_block 6
_cod_original_cell_volume 3682.9(6)
_cod_original_sg_symbol_H-M p2(1)/n
_cod_database_code 4509012

loop_
_symmetry_equiv_pos_as_xyz
'x, y, z'
'-x+1/2, y+1/2, -z+1/2'
'-x, -y, -z'
'x-1/2, -y-1/2, z-1/2'

loop_
_atom_site_label
_atom_site_type_symbol
_atom_site_fract_x
_atom_site_fract_y
_atom_site_fract_z
_atom_site_U_iso_or_equiv
_atom_site_adp_type
_atom_site_occupancy
_atom_site_symmetry_multiplicity
_atom_site_calc_flag
_atom_site_refinement_flags
Gd1 Gd 0.23939(2) 0.062735(7) 0.495914(12) 0.01430(7) Uani 1 1 d .
Cu1 Cu -0.51818(6) 0.24893(2) 0.74719(3) 0.01981(13) Uani 1 1 d .
O1W O 0.2477(3) -0.02971(12) 0.49345(19) 0.0318(8) Uani 1 1 d .
O1 O 0.2869(3) 0.12353(11) 0.37441(18) 0.0247(7) Uani 1 1 d .
N1 N 0.7898(4) 0.21766(13) 0.2996(2) 0.0217(8) Uani 1 1 d .
C1 C 0.7119(6) 0.17964(18) 0.2621(3) 0.0324(12) Uani 1 1 d .
H1A H 0.7459 0.1694 0.2118 0.039 Uiso 1 1 calc R
Cu2 Cu 0.71204(8) 0.00727(2) 0.99630(3) 0.03984(18) Uani 1 1 d .
O2 O 0.4416(4) 0.12805(12) 0.48735(18) 0.0284(7) Uani 1 1 d .
O2W O -0.6541(4) 0.16712(14) 0.7572(2) 0.0456(10) Uani 1 1 d .
N2 N -0.4013(4) 0.23661(13) 0.8594(2) 0.0202(8) Uani 1 1 d .
C2 C 0.5841(6) 0.15532(19) 0.2952(3) 0.0341(12) Uani 1 1 d .
H2A H 0.5283 0.1308 0.2660 0.041 Uiso 1 1 calc R
O3W O -0.3766(5) 0.32646(13) 0.7424(2) 0.0469(10) Uani 1 1 d .
O3 O -0.0406(5) 0.17475(15) 1.0924(2) 0.0577(12) Uani 1 1 d .
N3 N 0.7811(5) 0.00982(15) 1.1159(2) 0.0319(10) Uani 1 1 d .
C3 C 0.5402(5) 0.16765(17) 0.3716(3) 0.0223(10) Uani 1 1 d .
O4 O -0.1362(3) 0.24505(12) 1.13906(18) 0.0244(7) Uani 1 1 d .
N4 N 0.6752(5) 0.00943(15) 0.8738(2) 0.0320(10) Uani 1 1 d .
C4 C 0.6190(5) 0.20649(17) 0.4108(3) 0.0260(11) Uani 1 1 d .
H4A H 0.5911 0.2161 0.4624 0.031 Uiso 1 1 calc R
O5 O 1.0569(4) 0.04008(11) 1.38886(18) 0.0265(7) Uani 1 1 d .
N5 N -0.3316(4) 0.21524(14) 0.6912(2) 0.0233(9) Uani 1 1 d .
C5 C 0.7392(5) 0.23062(17) 0.3718(3) 0.0252(10) Uani 1 1 d .
H5A H 0.7880 0.2576 0.3975 0.030 Uiso 1 1 calc R
O6 O 0.9325(4) -0.03125(11) 1.40614(18) 0.0255(7) Uani 1 1 d .
N6 N 1.0835(7) -0.0755(2) 1.0494(4) 0.082(2) Uani 1 1 d .
C6 C 0.4132(5) 0.13812(15) 0.4135(3) 0.0205(10) Uani 1 1 d .
O7 O 0.5435(3) -0.03161(11) 0.58363(17) 0.0237(7) Uani 1 1 d .
N7 N 0.9629(6) -0.06287(17) 1.0167(3) 0.0417(11) Uani 1 1 d .
C7 C -0.3748(5) 0.27320(16) 0.9133(3) 0.0216(10) Uani 1 1 d .
H7A H -0.4165 0.3041 0.9008 0.026 Uiso 1 1 calc R
O8 O 0.4340(4) 0.04260(11) 0.59901(18) 0.0258(7) Uani 1 1 d .
N8 N 0.8456(7) -0.0512(2) 0.9827(3) 0.0682(17) Uani 1 1 d .
C8 C -0.2877(5) 0.26628(17) 0.9867(3) 0.0246(10) Uani 1 1 d .
H8A H -0.2733 0.2922 1.0231 0.030 Uiso 1 1 calc R
O9 O 0.0066(4) 0.11737(12) 0.50766(19) 0.0295(8) Uani 1 1 d .
N9 N 0.5348(6) 0.05531(17) 1.0061(3) 0.0450(12) Uani 1 1 d .
C9 C -0.2223(5) 0.22107(17) 1.0062(3) 0.0232(10) Uani 1 1 d .
O10 O 0.1841(4) 0.13177(12) 0.6104(2) 0.0313(8) Uani 1 1 d .
N10 N 0.5352(5) 0.08976(18) 1.0511(3) 0.0405(11) Uani 1 1 d .
C10 C -0.2527(6) 0.18354(17) 0.9511(3) 0.0326(12) Uani 1 1 d .
H10A H -0.2134 0.1522 0.9627 0.039 Uiso 1 1 calc R
N11 N 0.5294(6) 0.12294(19) 1.0941(3) 0.0604(15) Uani 1 1 d .
C11 C -0.3410(5) 0.19251(16) 0.8793(3) 0.0278(11) Uani 1 1 d .
H11A H -0.3596 0.1668 0.8430 0.033 Uiso 1 1 calc R
C12 C -0.1223(5) 0.21233(18) 1.0853(3) 0.0254(11) Uani 1 1 d .
C13 C 0.8484(6) 0.04937(18) 1.1526(3) 0.0326(12) Uani 1 1 d .
H13A H 0.8549 0.0781 1.1228 0.039 Uiso 1 1 calc R
C14 C 0.9078(5) 0.04940(17) 1.2316(3) 0.0278(11) Uani 1 1 d .
H14A H 0.9536 0.0777 1.2545 0.033 Uiso 1 1 calc R
C15 C 0.8993(5) 0.00702(16) 1.2775(3) 0.0212(10) Uani 1 1 d .
C16 C 0.8273(6) -0.03335(18) 1.2407(3) 0.0312(12) Uani 1 1 d .
H16A H 0.8167 -0.0622 1.2698 0.037 Uiso 1 1 calc R
C17 C 0.7713(6) -0.03078(19) 1.1611(3) 0.0328(12) Uani 1 1 d .
H17A H 0.7241 -0.0586 1.1371 0.039 Uiso 1 1 calc R
C18 C 0.9687(5) 0.00504(16) 1.3646(3) 0.0181(9) Uani 1 1 d .
C19 C 0.6256(7) 0.05055(19) 0.8350(3) 0.0399(14) Uani 1 1 d .
H19A H 0.6204 0.0793 0.8649 0.048 Uiso 1 1 calc R
C20 C 0.5827(6) 0.05223(18) 0.7538(3) 0.0301(11) Uani 1 1 d .
H20A H 0.5506 0.0815 0.7291 0.036 Uiso 1 1 calc R
C21 C 0.5878(5) 0.00946(16) 0.7092(3) 0.0212(10) Uani 1 1 d .
C22 C 0.6459(5) -0.03245(17) 0.7474(3) 0.0262(11) Uani 1 1 d .
H22A H 0.6567 -0.0613 0.7181 0.031 Uiso 1 1 calc R
C23 C 0.6878(6) -0.03100(17) 0.8293(3) 0.0303(11) Uani 1 1 d .
H23A H 0.7265 -0.0594 0.8548 0.036 Uiso 1 1 calc R
C24 C 0.5197(5) 0.00699(17) 0.6233(3) 0.0194(10) Uani 1 1 d .
C25 C -0.1742(5) 0.22674(18) 0.7065(3) 0.0305(12) Uani 1 1 d .
H25A H -0.1482 0.2520 0.7428 0.037 Uiso 1 1 calc R
C26 C -0.0491(5) 0.20256(19) 0.6706(3) 0.0329(12) Uani 1 1 d .
H26A H 0.0588 0.2118 0.6825 0.039 Uiso 1 1 calc R
C27 C -0.0841(5) 0.16497(17) 0.6173(3) 0.0229(10) Uani 1 1 d .
C28 C -0.2482(5) 0.15371(17) 0.6008(3) 0.0279(11) Uani 1 1 d .
H28A H -0.2778 0.1290 0.5641 0.034 Uiso 1 1 calc R
C29 C -0.3659(5) 0.17927(18) 0.6390(3) 0.0278(11) Uani 1 1 d .
H29A H -0.4748 0.1710 0.6277 0.033 Uiso 1 1 calc R
C30 C 0.0448(5) 0.13640(17) 0.5758(3) 0.0240(10) Uani 1 1 d .
O4W O 0.7685(8) 0.3100(3) 0.5246(5) 0.152(3) Uani 1 1 d .
O5W O -0.8490(11) 0.1530(3) 0.8817(6) 0.201(4) Uani 1 1 d .

loop_
_atom_site_aniso_label
_atom_site_aniso_U_11
_atom_site_aniso_U_22
_atom_site_aniso_U_33
_atom_site_aniso_U_23
_atom_site_aniso_U_13
_atom_site_aniso_U_12
Gd1 0.01476(11) 0.01522(11) 0.01297(12) 0.00005(9) 0.00123(7) -0.00001(9)
Cu1 0.0197(3) 0.0259(3) 0.0136(3) -0.0034(2) -0.0009(2) 0.0085(2)
O1W 0.0235(16) 0.0249(18) 0.047(2) -0.0025(16) -0.0005(15) 0.0033(14)
O1 0.0222(15) 0.0223(18) 0.0295(18) 0.0001(14) 0.0010(13) -0.0019(13)
N1 0.0246(19) 0.021(2) 0.020(2) 0.0002(16) 0.0016(16) -0.0093(16)
C1 0.037(3) 0.035(3) 0.026(3) -0.008(2) 0.014(2) -0.017(2)
Cu2 0.0630(4) 0.0397(4) 0.0157(3) -0.0045(3) -0.0076(3) 0.0135(3)
O2 0.0343(18) 0.031(2) 0.0200(18) 0.0009(15) 0.0046(14) -0.0116(15)
O2W 0.041(2) 0.042(2) 0.053(3) -0.0061(19) -0.0075(18) 0.0009(18)
N2 0.0201(18) 0.019(2) 0.021(2) -0.0016(16) -0.0012(15) 0.0015(15)
C2 0.041(3) 0.036(3) 0.026(3) -0.006(2) 0.006(2) -0.020(2)
O3W 0.066(2) 0.035(2) 0.039(2) 0.0002(17) -0.0034(19) -0.0121(19)
O3 0.082(3) 0.054(3) 0.035(2) -0.013(2) -0.025(2) 0.036(2)
N3 0.045(2) 0.031(3) 0.019(2) -0.0028(18) -0.0051(18) 0.004(2)
C3 0.019(2) 0.025(3) 0.023(3) 0.005(2) 0.0025(19) -0.0032(19)
O4 0.0258(16) 0.0296(19) 0.0173(17) -0.0010(14) -0.0020(13) -0.0043(14)
N4 0.053(3) 0.025(2) 0.018(2) 0.0003(18) -0.0015(19) 0.003(2)
C4 0.032(2) 0.029(3) 0.018(2) -0.004(2) 0.0060(19) -0.008(2)
O5 0.0334(17) 0.0199(18) 0.0253(18) 0.0019(14) -0.0077(14) -0.0101(15)
N5 0.0198(18) 0.033(2) 0.017(2) -0.0025(17) 0.0014(15) 0.0033(17)
C5 0.027(2) 0.024(3) 0.025(3) -0.005(2) 0.006(2) -0.010(2)
O6 0.0320(17) 0.027(2) 0.0178(17) 0.0035(14) 0.0056(13) -0.0089(14)
N6 0.074(4) 0.060(4) 0.107(5) -0.027(4) -0.040(4) 0.026(3)
C6 0.023(2) 0.010(2) 0.028(3) -0.0027(19) 0.0040(19) -0.0014(18)
O7 0.0300(17) 0.0226(19) 0.0183(17) -0.0008(14) -0.0013(13) 0.0067(14)
N7 0.046(3) 0.041(3) 0.038(3) -0.007(2) -0.003(2) 0.012(2)
C7 0.026(2) 0.018(2) 0.020(2) -0.0018(19) 0.0000(19) 0.0032(19)
O8 0.0310(17) 0.0267(19) 0.0191(17) -0.0019(14) -0.0034(13) 0.0103(15)
N8 0.084(4) 0.080(4) 0.039(3) -0.013(3) -0.014(3) 0.045(3)
C8 0.029(2) 0.026(3) 0.018(2) -0.007(2) 0.0015(19) 0.000(2)
O9 0.0345(18) 0.031(2) 0.0238(18) -0.0011(15) 0.0074(14) 0.0123(15)
N9 0.068(3) 0.040(3) 0.026(2) -0.010(2) -0.005(2) 0.014(2)
C9 0.025(2) 0.026(3) 0.018(2) 0.002(2) -0.0007(18) -0.001(2)
O10 0.0240(17) 0.026(2) 0.045(2) -0.0016(16) 0.0090(15) 0.0054(14)
N10 0.047(3) 0.042(3) 0.032(3) 0.005(2) -0.002(2) 0.004(2)
C10 0.046(3) 0.018(3) 0.033(3) -0.001(2) -0.011(2) 0.010(2)
N11 0.070(3) 0.046(3) 0.065(4) -0.021(3) 0.003(3) 0.005(3)
C11 0.041(3) 0.015(2) 0.026(3) -0.008(2) -0.012(2) 0.005(2)
C12 0.031(2) 0.028(3) 0.017(2) 0.002(2) -0.0026(19) 0.000(2)
C13 0.048(3) 0.023(3) 0.027(3) 0.002(2) -0.002(2) 0.003(2)
C14 0.032(3) 0.026(3) 0.024(3) -0.001(2) -0.005(2) -0.006(2)
C15 0.022(2) 0.023(3) 0.019(2) 0.0008(19) 0.0002(18) -0.0039(19)
C16 0.044(3) 0.030(3) 0.020(3) 0.003(2) 0.000(2) -0.009(2)
C17 0.041(3) 0.031(3) 0.025(3) -0.007(2) -0.006(2) -0.010(2)
C18 0.020(2) 0.017(2) 0.018(2) -0.0002(19) 0.0022(17) 0.0014(18)
C19 0.064(4) 0.028(3) 0.027(3) -0.006(2) -0.007(3) 0.006(3)
C20 0.048(3) 0.023(3) 0.020(3) -0.001(2) -0.001(2) 0.004(2)
C21 0.024(2) 0.022(3) 0.018(2) -0.0003(19) 0.0021(18) 0.0005(19)
C22 0.039(3) 0.021(3) 0.019(2) -0.0038(19) 0.001(2) 0.002(2)
C23 0.049(3) 0.020(3) 0.021(3) 0.001(2) -0.001(2) 0.006(2)
C24 0.020(2) 0.021(3) 0.017(2) 0.0015(19) 0.0036(18) 0.0006(19)
C25 0.023(2) 0.033(3) 0.036(3) -0.015(2) 0.001(2) 0.002(2)
C26 0.023(2) 0.039(3) 0.036(3) -0.014(2) 0.000(2) 0.002(2)
C27 0.028(2) 0.022(3) 0.019(2) 0.004(2) 0.0052(19) 0.0075(19)
C28 0.027(2) 0.030(3) 0.027(3) -0.013(2) -0.001(2) 0.003(2)
C29 0.020(2) 0.036(3) 0.027(3) -0.012(2) 0.000(2) -0.001(2)
C30 0.024(2) 0.021(3) 0.028(3) 0.004(2) 0.010(2) 0.0053(19)
O4W 0.153(6) 0.150(7) 0.157(6) -0.082(5) 0.046(5) -0.053(5)
O5W 0.285(10) 0.091(6) 0.244(10) -0.015(6) 0.174(9) -0.036(6)

loop_
_atom_type_symbol
_atom_type_description
_atom_type_scat_dispersion_real
_atom_type_scat_dispersion_imag
_atom_type_scat_source
C C 0.0033 0.0016 'International Tables Vol C Tables 4.2.6.8 and 6.1.1.4'
H H 0.0000 0.0000 'International Tables Vol C Tables 4.2.6.8 and 6.1.1.4'
N N 0.0061 0.0033 'International Tables Vol C Tables 4.2.6.8 and 6.1.1.4'
O O 0.0106 0.0060 'International Tables Vol C Tables 4.2.6.8 and 6.1.1.4'
Cu Cu 0.3201 1.2651 'International Tables Vol C Tables 4.2.6.8 and 6.1.1.4'
Gd Gd -0.1653 3.9035 'International Tables Vol C Tables 4.2.6.8 and 6.1.1.4'

loop_
_geom_angle_atom_site_label_1
_geom_angle_atom_site_label_2
_geom_angle_atom_site_label_3
_geom_angle
_geom_angle_site_symmetry_1
_geom_angle_site_symmetry_3
O8 Gd1 O5 150.79(11) . 1_454
O8 Gd1 O6 80.03(11) . 3_657
O5 Gd1 O6 92.14(10) 1_454 3_657
O8 Gd1 O7 79.45(10) . 3_656
O5 Gd1 O7 87.59(10) 1_454 3_656
O6 Gd1 O7 136.49(11) 3_657 3_656
O8 Gd1 O9 126.44(10) . .
O5 Gd1 O9 75.54(11) 1_454 .
O6 Gd1 O9 70.74(11) 3_657 .
O7 Gd1 O9 149.26(10) 3_656 .
O8 Gd1 O2 77.01(11) . .
O5 Gd1 O2 123.99(10) 1_454 .
O6 Gd1 O2 137.49(10) 3_657 .
O7 Gd1 O2 72.81(10) 3_656 .
O9 Gd1 O2 95.37(11) . .
O8 Gd1 O1W 75.98(10) . .
O5 Gd1 O1W 74.88(10) 1_454 .
O6 Gd1 O1W 70.39(10) 3_657 .
O7 Gd1 O1W 67.60(10) 3_656 .
O9 Gd1 O1W 129.42(10) . .
O2 Gd1 O1W 135.21(10) . .
O8 Gd1 O1 125.14(10) . .
O5 Gd1 O1 73.16(10) 1_454 .
O6 Gd1 O1 149.71(10) 3_657 .
O7 Gd1 O1 70.63(9) 3_656 .
O9 Gd1 O1 79.86(10) . .
O2 Gd1 O1 50.92(9) . .
O1W Gd1 O1 127.61(10) . .
O8 Gd1 O10 78.03(10) . .
O5 Gd1 O10 125.67(10) 1_454 .
O6 Gd1 O10 69.59(10) 3_657 .
O7 Gd1 O10 140.65(9) 3_656 .
O9 Gd1 O10 50.22(10) . .
O2 Gd1 O10 70.93(10) . .
O1W Gd1 O10 135.18(10) . .
O1 Gd1 O10 97.21(10) . .
O8 Gd1 C6 100.08(12) . .
O5 Gd1 C6 98.46(11) 1_454 .
O6 Gd1 C6 155.48(11) 3_657 .
O7 Gd1 C6 66.42(11) 3_656 .
O9 Gd1 C6 90.51(11) . .
O2 Gd1 C6 25.58(11) . .
O1W Gd1 C6 133.75(11) . .
O1 Gd1 C6 25.73(10) . .
O10 Gd1 C6 86.34(11) . .
O8 Gd1 C30 101.75(12) . .
O5 Gd1 C30 100.33(12) 1_454 .
O6 Gd1 C30 65.37(12) 3_657 .
O7 Gd1 C30 156.94(11) 3_656 .
O9 Gd1 C30 25.13(11) . .
O2 Gd1 C30 84.94(12) . .
O1W Gd1 C30 135.31(11) . .
O1 Gd1 C30 90.82(11) . .
O10 Gd1 C30 25.35(10) . .
C6 Gd1 C30 90.89(12) . .
O4 Cu1 N5 88.44(13) 4_565 .
O4 Cu1 N1 89.58(13) 4_565 4_466
N5 Cu1 N1 177.97(13) . 4_466
O4 Cu1 N2 175.21(13) 4_565 .
N5 Cu1 N2 90.48(14) . .
N1 Cu1 N2 91.45(14) 4_466 .
O4 Cu1 O3W 96.27(13) 4_565 .
N5 Cu1 O3W 90.43(14) . .
N1 Cu1 O3W 90.27(14) 4_466 .
N2 Cu1 O3W 88.40(13) . .
C6 O1 Gd1 87.9(3) . .
C5 N1 C1 116.8(4) . .
C5 N1 Cu1 122.9(3) . 4_765
C1 N1 Cu1 120.3(3) . 4_765
N1 C1 C2 122.7(4) . .
N1 C1 H1A 118.7 . .
C2 C1 H1A 118.7 . .
N8 Cu2 N9 166.6(2) . .
N8 Cu2 N3 90.64(18) . .
N9 Cu2 N3 93.77(17) . .
N8 Cu2 N4 87.91(18) . .
N9 Cu2 N4 89.52(17) . .
N3 Cu2 N4 171.49(17) . .
C6 O2 Gd1 97.2(2) . .
C11 N2 C7 117.6(4) . .
C11 N2 Cu1 120.9(3) . .
C7 N2 Cu1 121.3(3) . .
C3 C2 C1 119.3(4) . .
C3 C2 H2A 120.4 . .
C1 C2 H2A 120.4 . .
C17 N3 C13 116.8(4) . .
C17 N3 Cu2 119.4(3) . .
C13 N3 Cu2 123.6(3) . .
C2 C3 C4 118.5(4) . .
C2 C3 C6 120.7(4) . .
C4 C3 C6 120.8(4) . .
C12 O4 Cu1 128.8(3) . 4_666
C23 N4 C19 117.5(4) . .
C23 N4 Cu2 120.8(3) . .
C19 N4 Cu2 121.5(3) . .
C5 C4 C3 118.6(4) . .
C5 C4 H4A 120.7 . .
C3 C4 H4A 120.7 . .
C18 O5 Gd1 141.2(3) . 1_656
C29 N5 C25 117.7(4) . .
C29 N5 Cu1 119.2(3) . .
C25 N5 Cu1 123.1(3) . .
N1 C5 C4 123.9(4) . .
N1 C5 H5A 118.1 . .
C4 C5 H5A 118.1 . .
C18 O6 Gd1 146.3(3) . 3_657
O1 C6 O2 122.1(4) . .
O1 C6 C3 120.3(4) . .
O2 C6 C3 117.6(4) . .
O1 C6 Gd1 66.4(2) . .
O2 C6 Gd1 57.2(2) . .
C3 C6 Gd1 164.8(3) . .
C24 O7 Gd1 135.5(3) . 3_656
N8 N7 N6 178.1(6) . .
N2 C7 C8 122.1(4) . .
N2 C7 H7A 118.9 . .
C8 C7 H7A 118.9 . .
C24 O8 Gd1 139.9(3) . .
N7 N8 Cu2 129.7(5) . .
C9 C8 C7 120.1(4) . .
C9 C8 H8A 119.9 . .
C7 C8 H8A 119.9 . .
C30 O9 Gd1 99.6(3) . .
N10 N9 Cu2 126.7(4) . .
C8 C9 C10 117.3(4) . .
C8 C9 C12 121.7(4) . .
C10 C9 C12 121.0(4) . .
C30 O10 Gd1 86.4(3) . .
N11 N10 N9 177.5(6) . .
C11 C10 C9 120.0(4) . .
C11 C10 H10A 120.0 . .
C9 C10 H10A 120.0 . .
N2 C11 C10 122.8(4) . .
N2 C11 H11A 118.6 . .
C10 C11 H11A 118.6 . .
O3 C12 O4 126.4(4) . .
O3 C12 C9 118.6(4) . .
O4 C12 C9 115.0(4) . .
N3 C13 C14 123.1(5) . .
N3 C13 H13A 118.4 . .
C14 C13 H13A 118.4 . .
C13 C14 C15 119.6(4) . .
C13 C14 H14A 120.2 . .
C15 C14 H14A 120.2 . .
C16 C15 C14 117.5(4) . .
C16 C15 C18 121.2(4) . .
C14 C15 C18 121.3(4) . .
C17 C16 C15 119.7(5) . .
C17 C16 H16A 120.2 . .
C15 C16 H16A 120.2 . .
N3 C17 C16 123.2(4) . .
N3 C17 H17A 118.4 . .
C16 C17 H17A 118.4 . .
O6 C18 O5 125.6(4) . .
O6 C18 C15 117.3(4) . .
O5 C18 C15 117.1(4) . .
N4 C19 C20 123.3(5) . .
N4 C19 H19A 118.3 . .
C20 C19 H19A 118.3 . .
C19 C20 C21 118.6(4) . .
C19 C20 H20A 120.7 . .
C21 C20 H20A 120.7 . .
C22 C21 C20 118.6(4) . .
C22 C21 C24 119.8(4) . .
C20 C21 C24 121.4(4) . .
C23 C22 C21 119.0(4) . .
C23 C22 H22A 120.5 . .
C21 C22 H22A 120.5 . .
N4 C23 C22 122.7(4) . .
N4 C23 H23A 118.6 . .
C22 C23 H23A 118.6 . .
O8 C24 O7 125.8(4) . .
O8 C24 C21 116.2(4) . .
O7 C24 C21 117.9(4) . .
N5 C25 C26 122.6(4) . .
N5 C25 H25A 118.7 . .
C26 C25 H25A 118.7 . .
C27 C26 C25 119.9(4) . .
C27 C26 H26A 120.1 . .
C25 C26 H26A 120.1 . .
C26 C27 C28 117.2(4) . .
C26 C27 C30 123.4(4) . .
C28 C27 C30 119.4(4) . .
C29 C28 C27 119.6(4) . .
C29 C28 H28A 120.2 . .
C27 C28 H28A 120.2 . .
N5 C29 C28 123.0(4) . .
N5 C29 H29A 118.5 . .
C28 C29 H29A 118.5 . .
O10 C30 O9 122.6(4) . .
O10 C30 C27 119.3(4) . .
O9 C30 C27 118.1(4) . .
O10 C30 Gd1 68.3(2) . .
O9 C30 Gd1 55.3(2) . .
C27 C30 Gd1 166.7(3) . .

loop_
_geom_bond_atom_site_label_1
_geom_bond_atom_site_label_2
_geom_bond_distance
_geom_bond_site_symmetry_2
Gd1 O8 2.330(3) .
Gd1 O5 2.332(3) 1_454
Gd1 O6 2.361(3) 3_657
Gd1 O7 2.421(3) 3_656
Gd1 O9 2.439(3) .
Gd1 O2 2.445(3) .
Gd1 O1W 2.528(3) .
Gd1 O1 2.646(3) .
Gd1 O10 2.723(3) .
Gd1 C6 2.886(4) .
Gd1 C30 2.925(4) .
Cu1 O4 1.986(3) 4_565
Cu1 N5 2.048(4) .
Cu1 N1 2.051(3) 4_466
Cu1 N2 2.062(3) .
Cu1 O3W 2.419(4) .
O1 C6 1.254(5) .
N1 C5 1.329(5) .
N1 C1 1.351(5) .
N1 Cu1 2.051(3) 4_765
C1 C2 1.379(6) .
C1 H1A 0.9300 .
Cu2 N8 1.957(5) .
Cu2 N9 1.971(5) .
Cu2 N3 2.019(4) .
Cu2 N4 2.023(4) .
O2 C6 1.256(5) .
N2 C11 1.337(5) .
N2 C7 1.347(5) .
C2 C3 1.368(6) .
C2 H2A 0.9300 .
O3 C12 1.228(5) .
N3 C17 1.342(6) .
N3 C13 1.342(6) .
C3 C4 1.384(6) .
C3 C6 1.514(6) .
O4 C12 1.267(5) .
O4 Cu1 1.986(3) 4_666
N4 C23 1.333(6) .
N4 C19 1.345(6) .
C4 C5 1.373(6) .
C4 H4A 0.9300 .
O5 C18 1.252(5) .
O5 Gd1 2.332(3) 1_656
N5 C29 1.326(5) .
N5 C25 1.338(5) .
C5 H5A 0.9300 .
O6 C18 1.250(5) .
O6 Gd1 2.361(3) 3_657
N6 N7 1.153(6) .
O7 C24 1.261(5) .
O7 Gd1 2.421(3) 3_656
N7 N8 1.131(6) .
C7 C8 1.382(6) .
C7 H7A 0.9300 .
O8 C24 1.253(5) .
C8 C9 1.378(6) .
C8 H8A 0.9300 .
O9 C30 1.260(5) .
N9 N10 1.198(6) .
C9 C10 1.383(6) .
C9 C12 1.519(6) .
O10 C30 1.255(5) .
N10 N11 1.153(6) .
C10 C11 1.374(6) .
C10 H10A 0.9300 .
C11 H11A 0.9300 .
C13 C14 1.363(6) .
C13 H13A 0.9300 .
C14 C15 1.387(6) .
C14 H14A 0.9300 .
C15 C16 1.377(6) .
C15 C18 1.514(6) .
C16 C17 1.365(6) .
C16 H16A 0.9300 .
C17 H17A 0.9300 .
C19 C20 1.363(6) .
C19 H19A 0.9300 .
C20 C21 1.383(6) .
C20 H20A 0.9300 .
C21 C22 1.379(6) .
C21 C24 1.493(6) .
C22 C23 1.374(6) .
C22 H22A 0.9300 .
C23 H23A 0.9300 .
C25 C26 1.381(6) .
C25 H25A 0.9300 .
C26 C27 1.371(6) .
C26 H26A 0.9300 .
C27 C28 1.392(6) .
C27 C30 1.508(6) .
C28 C29 1.371(6) .
C28 H28A 0.9300 .
C29 H29A 0.9300 .

loop_
_geom_torsion_atom_site_label_1
_geom_torsion_atom_site_label_2
_geom_torsion_atom_site_label_3
_geom_torsion_atom_site_label_4
_geom_torsion
_geom_torsion_site_symmetry_1
O8 Gd1 O1 C6 -14.7(3) .
O5 Gd1 O1 C6 -169.1(3) 1_454
O6 Gd1 O1 C6 127.1(3) 3_657
O7 Gd1 O1 C6 -75.7(2) 3_656
O9 Gd1 O1 C6 113.1(3) .
O2 Gd1 O1 C6 7.6(2) .
O1W Gd1 O1 C6 -114.3(2) .
O10 Gd1 O1 C6 65.7(2) .
C30 Gd1 O1 C6 90.4(3) .
C5 N1 C1 C2 1.0(7) .
Cu1 N1 C1 C2 178.8(4) 4_765
O8 Gd1 O2 C6 153.9(3) .
O5 Gd1 O2 C6 -3.7(3) 1_454
O6 Gd1 O2 C6 -147.1(2) 3_657
O7 Gd1 O2 C6 71.1(3) 3_656
O9 Gd1 O2 C6 -79.9(3) .
O1W Gd1 O2 C6 99.7(3) .
O1 Gd1 O2 C6 -7.6(2) .
O10 Gd1 O2 C6 -124.5(3) .
C30 Gd1 O2 C6 -102.8(3) .
O4 Cu1 N2 C11 29.1(17) 4_565
N5 Cu1 N2 C11 -47.9(4) .
N1 Cu1 N2 C11 131.5(4) 4_466
O3W Cu1 N2 C11 -138.3(4) .
O4 Cu1 N2 C7 -154.8(14) 4_565
N5 Cu1 N2 C7 128.2(3) .
N1 Cu1 N2 C7 -52.4(3) 4_466
O3W Cu1 N2 C7 37.8(3) .
N1 C1 C2 C3 -4.5(8) .
N8 Cu2 N3 C17 -49.5(4) .
N9 Cu2 N3 C17 117.9(4) .
N4 Cu2 N3 C17 -129.6(11) .
N8 Cu2 N3 C13 125.5(4) .
N9 Cu2 N3 C13 -67.1(4) .
N4 Cu2 N3 C13 45.4(13) .
C1 C2 C3 C4 4.3(7) .
C1 C2 C3 C6 -173.2(4) .
N8 Cu2 N4 C23 24.4(4) .
N9 Cu2 N4 C23 -142.4(4) .
N3 Cu2 N4 C23 104.7(11) .
N8 Cu2 N4 C19 -160.6(5) .
N9 Cu2 N4 C19 32.6(4) .
N3 Cu2 N4 C19 -80.3(12) .
C2 C3 C4 C5 -0.8(7) .
C6 C3 C4 C5 176.7(4) .
O4 Cu1 N5 C29 -48.1(4) 4_565
N1 Cu1 N5 C29 -34(4) 4_466
N2 Cu1 N5 C29 127.2(4) .
O3W Cu1 N5 C29 -144.4(4) .
O4 Cu1 N5 C25 134.0(4) 4_565
N1 Cu1 N5 C25 148(4) 4_466
N2 Cu1 N5 C25 -50.7(4) .
O3W Cu1 N5 C25 37.7(4) .
C1 N1 C5 C4 2.8(7) .
Cu1 N1 C5 C4 -175.0(3) 4_765
C3 C4 C5 N1 -2.9(7) .
Gd1 O1 C6 O2 -13.6(4) .
Gd1 O1 C6 C3 164.6(4) .
Gd1 O2 C6 O1 14.8(5) .
Gd1 O2 C6 C3 -163.4(3) .
C2 C3 C6 O1 -41.6(6) .
C4 C3 C6 O1 141.0(4) .
C2 C3 C6 O2 136.7(5) .
C4 C3 C6 O2 -40.7(6) .
C2 C3 C6 Gd1 70.8(13) .
C4 C3 C6 Gd1 -106.7(11) .
O8 Gd1 C6 O1 167.9(2) .
O5 Gd1 C6 O1 10.5(3) 1_454
O6 Gd1 C6 O1 -104.1(3) 3_657
O7 Gd1 C6 O1 94.2(2) 3_656
O9 Gd1 C6 O1 -64.9(2) .
O2 Gd1 C6 O1 -166.3(4) .
O1W Gd1 C6 O1 87.7(3) .
O10 Gd1 C6 O1 -115.0(2) .
C30 Gd1 C6 O1 -90.0(2) .
O8 Gd1 C6 O2 -25.8(3) .
O5 Gd1 C6 O2 176.9(3) 1_454
O6 Gd1 C6 O2 62.2(4) 3_657
O7 Gd1 C6 O2 -99.5(3) 3_656
O9 Gd1 C6 O2 101.4(3) .
O1W Gd1 C6 O2 -106.0(3) .
O1 Gd1 C6 O2 166.3(4) .
O10 Gd1 C6 O2 51.3(3) .
C30 Gd1 C6 O2 76.3(3) .
O8 Gd1 C6 C3 48.5(12) .
O5 Gd1 C6 C3 -108.8(11) 1_454
O6 Gd1 C6 C3 136.6(11) 3_657
O7 Gd1 C6 C3 -25.2(11) 3_656
O9 Gd1 C6 C3 175.8(11) .
O2 Gd1 C6 C3 74.3(11) .
O1W Gd1 C6 C3 -31.6(12) .
O1 Gd1 C6 C3 -119.3(12) .
O10 Gd1 C6 C3 125.7(11) .
C30 Gd1 C6 C3 150.6(12) .
C11 N2 C7 C8 0.4(6) .
Cu1 N2 C7 C8 -175.8(3) .
O5 Gd1 O8 C24 11.6(6) 1_454
O6 Gd1 O8 C24 87.9(4) 3_657
O7 Gd1 O8 C24 -53.5(4) 3_656
O9 Gd1 O8 C24 144.8(4) .
O2 Gd1 O8 C24 -128.1(4) .
O1W Gd1 O8 C24 15.8(4) .
O1 Gd1 O8 C24 -110.6(4) .
O10 Gd1 O8 C24 159.0(5) .
C6 Gd1 O8 C24 -117.0(4) .
C30 Gd1 O8 C24 150.0(4) .
N6 N7 N8 Cu2 -154(23) .
N9 Cu2 N8 N7 -139.5(8) .
N3 Cu2 N8 N7 -30.2(7) .
N4 Cu2 N8 N7 141.4(7) .
N2 C7 C8 C9 1.2(7) .
O8 Gd1 O9 C30 11.9(3) .
O5 Gd1 O9 C30 170.4(3) 1_454
O6 Gd1 O9 C30 72.9(3) 3_657
O7 Gd1 O9 C30 -130.9(3) 3_656
O2 Gd1 O9 C30 -65.9(3) .
O1W Gd1 O9 C30 114.5(3) .
O1 Gd1 O9 C30 -114.6(3) .
O10 Gd1 O9 C30 -6.2(2) .
C6 Gd1 O9 C30 -91.0(3) .
N8 Cu2 N9 N10 143.3(8) .
N3 Cu2 N9 N10 34.4(5) .
N4 Cu2 N9 N10 -137.8(5) .
C7 C8 C9 C10 -2.3(7) .
C7 C8 C9 C12 178.5(4) .
O8 Gd1 O10 C30 -159.0(3) .
O5 Gd1 O10 C30 2.1(3) 1_454
O6 Gd1 O10 C30 -75.3(3) 3_657
O7 Gd1 O10 C30 144.6(2) 3_656
O9 Gd1 O10 C30 6.2(2) .
O2 Gd1 O10 C30 120.8(3) .
O1W Gd1 O10 C30 -103.4(3) .
O1 Gd1 O10 C30 76.5(3) .
C6 Gd1 O10 C30 99.9(3) .
Cu2 N9 N10 N11 -160(13) .
C8 C9 C10 C11 1.9(7) .
C12 C9 C10 C11 -178.8(4) .
C7 N2 C11 C10 -0.8(7) .
Cu1 N2 C11 C10 175.4(4) .
C9 C10 C11 N2 -0.3(8) .
Cu1 O4 C12 O3 6.6(7) 4_666
Cu1 O4 C12 C9 -175.4(3) 4_666
C8 C9 C12 O3 -165.7(5) .
C10 C9 C12 O3 15.0(7) .
C8 C9 C12 O4 16.1(6) .
C10 C9 C12 O4 -163.2(4) .
C17 N3 C13 C14 1.1(7) .
Cu2 N3 C13 C14 -174.0(4) .
N3 C13 C14 C15 -0.1(8) .
C13 C14 C15 C16 -1.2(7) .
C13 C14 C15 C18 178.0(4) .
C14 C15 C16 C17 1.6(7) .
C18 C15 C16 C17 -177.6(4) .
C13 N3 C17 C16 -0.7(7) .
Cu2 N3 C17 C16 174.7(4) .
C15 C16 C17 N3 -0.7(8) .
Gd1 O6 C18 O5 81.3(6) 3_657
Gd1 O6 C18 C15 -98.3(5) 3_657
Gd1 O5 C18 O6 13.4(8) 1_656
Gd1 O5 C18 C15 -167.0(3) 1_656
C16 C15 C18 O6 -12.6(6) .
C14 C15 C18 O6 168.2(4) .
C16 C15 C18 O5 167.7(4) .
C14 C15 C18 O5 -11.5(6) .
C23 N4 C19 C20 2.5(8) .
Cu2 N4 C19 C20 -172.7(4) .
N4 C19 C20 C21 1.0(8) .
C19 C20 C21 C22 -4.0(7) .
C19 C20 C21 C24 170.9(5) .
C20 C21 C22 C23 3.7(7) .
C24 C21 C22 C23 -171.4(4) .
C19 N4 C23 C22 -2.8(8) .
Cu2 N4 C23 C22 172.4(4) .
C21 C22 C23 N4 -0.2(7) .
Gd1 O8 C24 O7 13.6(7) .
Gd1 O8 C24 C21 -161.2(3) .
Gd1 O7 C24 O8 100.1(5) 3_656
Gd1 O7 C24 C21 -85.1(5) 3_656
C22 C21 C24 O8 163.1(4) .
C20 C21 C24 O8 -11.8(6) .
C22 C21 C24 O7 -12.2(6) .
C20 C21 C24 O7 172.9(4) .
C29 N5 C25 C26 -0.3(7) .
Cu1 N5 C25 C26 177.6(4) .
N5 C25 C26 C27 -0.5(8) .
C25 C26 C27 C28 1.4(7) .
C25 C26 C27 C30 -179.6(4) .
C26 C27 C28 C29 -1.5(7) .
C30 C27 C28 C29 179.4(4) .
C25 N5 C29 C28 0.2(7) .
Cu1 N5 C29 C28 -177.8(4) .
C27 C28 C29 N5 0.8(8) .
Gd1 O10 C30 O9 -10.9(4) .
Gd1 O10 C30 C27 167.9(4) .
Gd1 O9 C30 O10 12.3(5) .
Gd1 O9 C30 C27 -166.5(3) .
C26 C27 C30 O10 28.8(7) .
C28 C27 C30 O10 -152.2(4) .
C26 C27 C30 O9 -152.3(5) .
C28 C27 C30 O9 26.7(6) .
C26 C27 C30 Gd1 150.6(12) .
C28 C27 C30 Gd1 -30.4(16) .
O8 Gd1 C30 O10 21.0(3) .
O5 Gd1 C30 O10 -178.3(2) 1_454
O6 Gd1 C30 O10 94.1(3) 3_657
O7 Gd1 C30 O10 -69.7(4) 3_656
O9 Gd1 C30 O10 -168.8(4) .
O2 Gd1 C30 O10 -54.6(3) .
O1W Gd1 C30 O10 102.8(3) .
O1 Gd1 C30 O10 -105.3(2) .
C6 Gd1 C30 O10 -79.5(3) .
O8 Gd1 C30 O9 -170.2(3) .
O5 Gd1 C30 O9 -9.5(3) 1_454
O6 Gd1 C30 O9 -97.1(3) 3_657
O7 Gd1 C30 O9 99.2(4) 3_656
O2 Gd1 C30 O9 114.2(3) .
O1W Gd1 C30 O9 -88.4(3) .
O1 Gd1 C30 O9 63.6(3) .
O10 Gd1 C30 O9 168.8(4) .
C6 Gd1 C30 O9 89.3(3) .
O8 Gd1 C30 C27 -106.1(13) .
O5 Gd1 C30 C27 54.7(13) 1_454
O6 Gd1 C30 C27 -32.9(13) 3_657
O7 Gd1 C30 C27 163.3(12) 3_656
O9 Gd1 C30 C27 64.1(13) .
O2 Gd1 C30 C27 178.3(13) .
O1W Gd1 C30 C27 -24.2(14) .
O1 Gd1 C30 C27 127.7(13) .
O10 Gd1 C30 C27 -127.1(15) .
C6 Gd1 C30 C27 153.4(13) .
